data_4313985
loop_
_publ_author_name
'Shi-Xia Liu'
'Stefan Dolder'
'Patrick Franz'
'Antonia Neels'
'Helen Stoeckli-Evans'
'Silvio Decurtins'

_publ_section_title
;
 Structural Studies of Transition Metal Complexes with
 4,5-Bis(2-pyridylmethylsulfanyl)-
 -4',5'-ethylenedithiotetrathiafulvalene: Probing Their Potential for the
 Construction of Multifunctional Molecular Assemblies
;
_journal_name_full 'Inorganic Chemistry'
_journal_page_first 4801
_journal_page_last 4803
_journal_paper_doi 10.1021/ic034348h
_journal_volume 42
_journal_year 2003
_chemical_formula_sum 'C21.5 H19 Br2 Cl3 Co N2 S8'
_chemical_formula_weight 886.97
_chemical_name_systematic
; 
 ? 
;
_space_group_IT_number 14
_symmetry_cell_setting monoclinic
_symmetry_space_group_name_Hall '-P 2ybc'
_symmetry_space_group_name_H-M 'P 1 21/c 1'
_atom_sites_solution_hydrogens geom
_atom_sites_solution_primary direct
_atom_sites_solution_secondary difmap
_audit_creation_method SHELXL-97
_cell_angle_alpha 90.00
_cell_angle_beta 102.847(5)
_cell_angle_gamma 90.00
_cell_formula_units_Z 8
_cell_length_a 23.4723(15)
_cell_length_b 8.6009(5)
_cell_length_c 31.359(2)
_cell_measurement_reflns_used 17221
_cell_measurement_temperature 153(2)
_cell_measurement_theta_max 27.02
_cell_measurement_theta_min 1.04
_cell_volume 6172.4(7)
_computing_cell_refinement 'STOE X-AREA'
_computing_data_collection 'STOE X-AREA'
_computing_data_reduction 'STOE X-RED'
_computing_structure_refinement 'SHELXL-97 (Sheldrick, 1997)'
_computing_structure_solution 'SHELXS-97 (Sheldrick, 1990)'
_diffrn_ambient_temperature 153(2)
_diffrn_detector_area_resol_mean 6.67
_diffrn_measured_fraction_theta_full 0.982
_diffrn_measured_fraction_theta_max 0.982
_diffrn_measurement_device_type 'STOE IPDS 2'
_diffrn_measurement_method 'rotation method'
_diffrn_radiation_monochromator graphite
_diffrn_radiation_source 'fine-focus sealed tube'
_diffrn_radiation_type MoK\a
_diffrn_radiation_wavelength 0.71073
_diffrn_reflns_av_R_equivalents 0.1579
_diffrn_reflns_av_sigmaI/netI 0.1476
_diffrn_reflns_limit_h_max 27
_diffrn_reflns_limit_h_min -27
_diffrn_reflns_limit_k_max 10
_diffrn_reflns_limit_k_min -10
_diffrn_reflns_limit_l_max 37
_diffrn_reflns_limit_l_min -37
_diffrn_reflns_number 41280
_diffrn_reflns_theta_full 25.00
_diffrn_reflns_theta_max 25.00
_diffrn_reflns_theta_min 1.43
_exptl_absorpt_coefficient_mu 3.966
_exptl_absorpt_correction_T_max 0.707
_exptl_absorpt_correction_T_min 0.250
_exptl_absorpt_correction_type empirical
_exptl_absorpt_process_details 'DIFABS (PLATON99, Spek, 1990)'
_exptl_crystal_colour 'dark red'
_exptl_crystal_density_diffrn 1.909
_exptl_crystal_density_method 'not measured'
_exptl_crystal_description needle
_exptl_crystal_F_000 3504
_exptl_crystal_size_max 0.200
_exptl_crystal_size_mid 0.100
_exptl_crystal_size_min 0.050
_refine_diff_density_max 1.092
_refine_diff_density_min -1.164
_refine_diff_density_rms 0.160
_refine_ls_extinction_coef 0.00064(14)
_refine_ls_extinction_expression Fc^*^=kFc[1+0.001xFc^2^\l^3^/sin(2\q)]^-1/4^
_refine_ls_extinction_method SHELXL
_refine_ls_goodness_of_fit_ref 0.977
_refine_ls_hydrogen_treatment mixed
_refine_ls_matrix_type full
_refine_ls_number_parameters 675
_refine_ls_number_reflns 10696
_refine_ls_number_restraints 4
_refine_ls_restrained_S_all 0.977
_refine_ls_R_factor_all 0.1549
_refine_ls_R_factor_gt 0.0804
_refine_ls_shift/su_max 0.000
_refine_ls_shift/su_mean 0.000
_refine_ls_structure_factor_coef Fsqd
_refine_ls_weighting_details 'calc w=1/[\s^2^(Fo^2^)+(0.0958P)^2^+0.0000P] where P=(Fo^2^+2Fc^2^)/3'
_refine_ls_weighting_scheme calc
_refine_ls_wR_factor_gt 0.1778
_refine_ls_wR_factor_ref 0.2094
_reflns_number_gt 5533
_reflns_number_total 10696
_reflns_threshold_expression >2sigma(I)
_cod_data_source_file ic034348hsi20030626_115037.cif
_cod_data_source_block liu2a
_cod_original_sg_symbol_H-M 'P 21/c'
_cod_original_formula_sum 'C21.50 H19 Br2 Cl3 Co N2 S8'
_cod_database_code 4313985

loop_
_symmetry_equiv_pos_as_xyz
'x, y, z'
'-x, y+1/2, -z+1/2'
'-x, -y, -z'
'x, -y-1/2, z-1/2'

loop_
_atom_site_label
_atom_site_type_symbol
_atom_site_fract_x
_atom_site_fract_y
_atom_site_fract_z
_atom_site_U_iso_or_equiv
_atom_site_adp_type
_atom_site_occupancy
_atom_site_symmetry_multiplicity
_atom_site_calc_flag
_atom_site_refinement_flags
_atom_site_disorder_assembly
_atom_site_disorder_group
Br1 Br -0.05411(6) 0.82007(16) 0.14621(4) 0.0423(3) Uani 1 1 d . . .
Br2 Br -0.03291(6) 0.53571(15) 0.05513(4) 0.0412(3) Uani 1 1 d . . .
Co1 Co 0.02548(7) 0.68633(19) 0.11754(5) 0.0327(4) Uani 1 1 d . . .
S1 S 0.22140(15) 0.7836(4) 0.21745(11) 0.0441(8) Uani 1 1 d . . .
S2 S 0.24497(15) 0.6092(4) 0.14180(11) 0.0423(8) Uani 1 1 d . . .
S3 S 0.38126(16) 0.5715(4) 0.19440(12) 0.0506(9) Uani 1 1 d . . .
S4 S 0.35457(17) 0.7397(5) 0.26966(13) 0.0563(10) Uani 1 1 d . . .
S5 S 0.46708(17) 0.6703(5) 0.33017(12) 0.0555(10) Uani 1 1 d . . .
S6 S 0.50169(19) 0.4914(6) 0.23736(15) 0.0676(12) Uani 1 1 d . . .
S7 S 0.11723(14) 0.5743(3) 0.09939(10) 0.0344(7) Uani 1 1 d . . .
S8 S 0.09469(14) 0.8218(4) 0.17877(10) 0.0374(7) Uani 1 1 d . . .
N1 N 0.0475(5) 0.8706(11) 0.0766(3) 0.035(2) Uani 1 1 d . . .
N2 N 0.0382(5) 0.5076(12) 0.1676(3) 0.036(2) Uani 1 1 d . . .
C1 C 0.2721(6) 0.6784(15) 0.1944(5) 0.042(3) Uani 1 1 d . . .
C2 C 0.3281(6) 0.6649(16) 0.2168(5) 0.047(3) Uani 1 1 d . . .
C3 C 0.4235(6) 0.6489(17) 0.2771(4) 0.047(3) Uani 1 1 d . . .
C4 C 0.5377(6) 0.611(2) 0.3209(5) 0.055(4) Uani 1 1 d . . .
H4A H 0.5537 0.6974 0.3063 0.066 Uiso 1 1 calc R . .
H4B H 0.5647 0.5939 0.3496 0.066 Uiso 1 1 calc R . .
C5 C 0.5365(7) 0.4651(19) 0.2935(6) 0.063(4) Uani 1 1 d . . .
H5B H 0.5159 0.3820 0.3059 0.076 Uiso 1 1 calc R . .
H5A H 0.5772 0.4299 0.2954 0.076 Uiso 1 1 calc R . .
C6 C 0.4349(6) 0.5774(16) 0.2424(5) 0.048(4) Uani 1 1 d . . .
C7 C 0.1711(6) 0.6588(14) 0.1414(4) 0.037(3) Uani 1 1 d . . .
C8 C 0.1624(5) 0.7422(14) 0.1751(4) 0.035(3) Uani 1 1 d . . .
C9 C 0.1160(6) 0.6957(14) 0.0511(4) 0.036(3) Uani 1 1 d . . .
H9B H 0.1567 0.7138 0.0484 0.044 Uiso 1 1 calc R . .
H9A H 0.0956 0.6385 0.0247 0.044 Uiso 1 1 calc R . .
C10 C 0.0866(5) 0.8499(14) 0.0525(4) 0.033(3) Uani 1 1 d . . .
C11 C 0.1011(6) 0.9678(15) 0.0262(4) 0.041(3) Uani 1 1 d . . .
H11A H 0.1300 0.9519 0.0097 0.049 Uiso 1 1 calc R . .
C12 C 0.0721(6) 1.1094(16) 0.0249(5) 0.048(3) Uani 1 1 d . . .
H12A H 0.0806 1.1910 0.0069 0.057 Uiso 1 1 calc R . .
C13 C 0.0323(6) 1.1310(14) 0.0488(4) 0.040(3) Uani 1 1 d . . .
H13A H 0.0127 1.2277 0.0484 0.047 Uiso 1 1 calc R . .
C14 C 0.0203(6) 1.0083(15) 0.0744(4) 0.043(3) Uani 1 1 d . . .
H14A H -0.0085 1.0229 0.0911 0.052 Uiso 1 1 calc R . .
C15 C 0.0747(6) 0.7098(16) 0.2224(4) 0.041(3) Uani 1 1 d . . .
H15B H 0.1073 0.7132 0.2486 0.049 Uiso 1 1 calc R . .
H15A H 0.0401 0.7579 0.2302 0.049 Uiso 1 1 calc R . .
C16 C 0.0610(6) 0.5412(16) 0.2095(5) 0.042(3) Uani 1 1 d . . .
C17 C 0.0687(7) 0.4270(19) 0.2422(5) 0.055(4) Uani 1 1 d . . .
H17A H 0.0834 0.4542 0.2720 0.066 Uiso 1 1 calc R . .
C18 C 0.0547(7) 0.274(2) 0.2307(6) 0.063(5) Uani 1 1 d . . .
H18A H 0.0599 0.1942 0.2520 0.076 Uiso 1 1 calc R . .
C19 C 0.0334(7) 0.2429(18) 0.1876(5) 0.056(4) Uani 1 1 d . . .
H19A H 0.0238 0.1389 0.1786 0.067 Uiso 1 1 calc R . .
C20 C 0.0257(7) 0.3581(15) 0.1574(5) 0.052(4) Uani 1 1 d . . .
H20A H 0.0107 0.3318 0.1276 0.063 Uiso 1 1 calc R . .
Br3 Br 0.40519(6) 0.43273(17) 0.54955(5) 0.0496(4) Uani 1 1 d . . .
Br4 Br 0.26281(7) 0.66634(16) 0.52937(5) 0.0484(4) Uani 1 1 d . . .
Co2 Co 0.32570(8) 0.5237(2) 0.48724(6) 0.0379(4) Uani 1 1 d . . .
S9 S 0.35732(16) 0.3426(5) 0.34076(12) 0.0532(9) Uani 1 1 d . . .
S10 S 0.24139(16) 0.4944(4) 0.32406(12) 0.0490(9) Uani 1 1 d . . .
S11 S 0.21179(16) 0.3397(4) 0.22558(11) 0.0469(8) Uani 1 1 d . . .
S12 S 0.33091(16) 0.2048(5) 0.24352(12) 0.0505(9) Uani 1 1 d . . .
S13 S 0.30699(17) 0.0339(4) 0.15739(12) 0.0499(9) Uani 1 1 d . . .
S14 S 0.17376(15) 0.1701(4) 0.14086(12) 0.0461(8) Uani 1 1 d . . .
S15 S 0.25413(15) 0.5945(4) 0.41712(11) 0.0404(8) Uani 1 1 d . . .
S16 S 0.37852(14) 0.3808(4) 0.43767(11) 0.0379(7) Uani 1 1 d . . .
N3 N 0.2680(4) 0.3304(12) 0.4807(3) 0.037(2) Uani 1 1 d . . .
N4 N 0.3780(5) 0.7066(12) 0.4699(4) 0.041(3) Uani 1 1 d . . .
C21 C 0.2899(6) 0.3696(16) 0.3037(4) 0.040(3) Uani 1 1 d . . .
C22 C 0.2778(6) 0.3126(17) 0.2643(5) 0.049(3) Uani 1 1 d . . .
C23 C 0.2818(6) 0.1438(16) 0.1962(5) 0.042(3) Uani 1 1 d . . .
C24 C 0.2818(6) 0.1615(15) 0.1118(5) 0.045(3) Uani 1 1 d . . .
H24A H 0.2974 0.2672 0.1195 0.054 Uiso 1 1 calc R . .
H24B H 0.2972 0.1249 0.0866 0.054 Uiso 1 1 calc R . .
C25 C 0.2153(7) 0.169(2) 0.0984(5) 0.063(4) Uani 1 1 d . . .
H25B H 0.2018 0.0799 0.0790 0.076 Uiso 1 1 calc R . .
H25A H 0.2048 0.2648 0.0807 0.076 Uiso 1 1 calc R . .
C26 C 0.2279(6) 0.2054(14) 0.1877(4) 0.037(3) Uani 1 1 d . . .
C27 C 0.2821(6) 0.4889(14) 0.3789(4) 0.041(3) Uani 1 1 d . . .
C28 C 0.3342(6) 0.4179(16) 0.3854(4) 0.044(3) Uani 1 1 d . . .
C29 C 0.1952(5) 0.4754(16) 0.4262(4) 0.043(3) Uani 1 1 d . . .
H29B H 0.1694 0.5401 0.4399 0.051 Uiso 1 1 calc R . .
H29A H 0.1720 0.4406 0.3974 0.051 Uiso 1 1 calc R . .
C30 C 0.2131(6) 0.3358(16) 0.4541(4) 0.043(3) Uani 1 1 d . . .
C31 C 0.1748(6) 0.2107(16) 0.4539(5) 0.047(3) Uani 1 1 d . . .
H31A H 0.1373 0.2123 0.4346 0.056 Uiso 1 1 calc R . .
C32 C 0.1903(7) 0.0889(17) 0.4807(5) 0.051(4) Uani 1 1 d . . .
H32A H 0.1637 0.0057 0.4804 0.062 Uiso 1 1 calc R . .
C33 C 0.2442(7) 0.0834(17) 0.5084(5) 0.051(4) Uani 1 1 d . . .
H33A H 0.2550 -0.0014 0.5279 0.061 Uiso 1 1 calc R . .
C34 C 0.2833(6) 0.2060(15) 0.5073(4) 0.039(3) Uani 1 1 d . . .
H34A H 0.3214 0.2016 0.5256 0.047 Uiso 1 1 calc R . .
C35 C 0.4370(5) 0.5176(15) 0.4406(4) 0.039(3) Uani 1 1 d . . .
H35B H 0.4714 0.4799 0.4625 0.047 Uiso 1 1 calc R . .
H35A H 0.4479 0.5203 0.4119 0.047 Uiso 1 1 calc R . .
C36 C 0.4236(7) 0.6788(19) 0.4525(5) 0.058(4) Uani 1 1 d . . .
C37 C 0.4585(8) 0.8023(19) 0.4437(7) 0.073(5) Uani 1 1 d . . .
H37A H 0.4893 0.7829 0.4292 0.088 Uiso 1 1 calc R . .
C38 C 0.4482(12) 0.9493(19) 0.4559(9) 0.112(10) Uani 1 1 d . . .
H38A H 0.4725 1.0329 0.4511 0.135 Uiso 1 1 calc R . .
C39 C 0.4027(12) 0.974(2) 0.4750(9) 0.107(9) Uani 1 1 d . . .
H39A H 0.3962 1.0756 0.4851 0.129 Uiso 1 1 calc R . .
C40 C 0.3659(8) 0.8553(16) 0.4797(6) 0.060(4) Uani 1 1 d . . .
H40A H 0.3316 0.8768 0.4900 0.072 Uiso 1 1 calc R . .
Cl1 Cl 0.4025(2) 0.4799(5) 0.08861(16) 0.0764(13) Uani 1 1 d . . .
Cl2 Cl 0.4932(2) 0.7081(6) 0.11970(18) 0.0841(14) Uani 1 1 d . . .
C41 C 0.4167(8) 0.683(2) 0.0957(7) 0.077(6) Uani 1 1 d . . .
H41A H 0.3929 0.7279 0.1150 0.092 Uiso 1 1 calc R . .
H41B H 0.4063 0.7367 0.0671 0.092 Uiso 1 1 calc R . .
Cl3 Cl 0.2638(5) 1.0601(11) 0.3873(4) 0.167(4) Uani 1 1 d . . .
Cl4 Cl 0.3596(6) 0.8859(17) 0.3686(4) 0.228(6) Uani 1 1 d . . .
C42 C 0.2865(16) 0.956(4) 0.3441(14) 0.177(16) Uani 1 1 d . . .
H42A H 0.2872 1.0259 0.3191 0.212 Uiso 1 1 calc R . .
H42B H 0.2597 0.8683 0.3337 0.212 Uiso 1 1 calc R . .
Cl5 Cl 0.1443(6) 0.9848(14) 0.3013(4) 0.200(5) Uani 1 1 d D . .
Cl6 Cl 0.1129(5) 0.7365(12) 0.3499(4) 0.181(4) Uani 1 1 d D . .
C43 C 0.152(2) 0.921(4) 0.3576(8) 0.123(14) Uiso 0.50 1 d PD A 1
H43A H 0.1341 0.9957 0.3747 0.148 Uiso 0.50 1 calc PR A 1
H43B H 0.1939 0.9065 0.3723 0.148 Uiso 0.50 1 calc PR A 1
C43A C 0.120(3) 0.942(3) 0.3497(13) 0.123(14) Uiso 0.50 1 d PD A 2
H43A H 0.1481 0.9782 0.3759 0.148 Uiso 0.50 1 calc PR A 2
H43B H 0.0814 0.9921 0.3490 0.148 Uiso 0.50 1 calc PR A 2

loop_
_atom_site_aniso_label
_atom_site_aniso_U_11
_atom_site_aniso_U_22
_atom_site_aniso_U_33
_atom_site_aniso_U_23
_atom_site_aniso_U_13
_atom_site_aniso_U_12
Br1 0.0413(7) 0.0492(8) 0.0367(7) -0.0059(6) 0.0095(6) 0.0079(6)
Br2 0.0426(7) 0.0399(7) 0.0388(7) -0.0065(6) 0.0042(6) 0.0041(6)
Co1 0.0375(9) 0.0338(8) 0.0266(8) 0.0000(7) 0.0063(7) 0.0034(7)
S1 0.0347(17) 0.058(2) 0.0379(18) -0.0074(16) 0.0044(15) -0.0003(15)
S2 0.0371(18) 0.0493(19) 0.0408(19) -0.0022(15) 0.0089(15) 0.0046(15)
S3 0.046(2) 0.061(2) 0.043(2) -0.0089(17) 0.0056(16) 0.0059(17)
S4 0.042(2) 0.082(3) 0.044(2) -0.0127(19) 0.0076(17) 0.0072(19)
S5 0.051(2) 0.076(3) 0.0373(19) 0.0033(19) 0.0043(16) -0.001(2)
S6 0.056(2) 0.081(3) 0.062(3) -0.010(2) 0.004(2) 0.022(2)
S7 0.0371(17) 0.0341(16) 0.0314(16) -0.0009(12) 0.0061(13) 0.0037(13)
S8 0.0401(17) 0.0403(17) 0.0304(16) -0.0038(14) 0.0053(13) 0.0053(14)
N1 0.041(6) 0.026(5) 0.037(6) 0.002(4) 0.008(5) 0.003(4)
N2 0.038(6) 0.041(6) 0.029(5) -0.001(4) 0.006(5) 0.002(5)
C1 0.040(7) 0.041(7) 0.046(8) 0.002(6) 0.011(6) 0.004(6)
C2 0.041(8) 0.051(8) 0.048(8) -0.006(7) 0.008(7) 0.002(6)
C3 0.045(8) 0.058(9) 0.034(7) -0.007(6) -0.001(6) -0.003(7)
C4 0.043(8) 0.083(11) 0.039(8) -0.001(7) 0.006(7) 0.008(7)
C5 0.038(8) 0.068(10) 0.083(12) 0.006(9) 0.010(8) 0.015(7)
C6 0.052(9) 0.041(7) 0.051(9) -0.009(6) 0.007(7) -0.002(6)
C7 0.044(7) 0.031(6) 0.037(7) 0.006(5) 0.012(6) 0.003(5)
C8 0.034(7) 0.040(7) 0.033(7) -0.005(5) 0.011(6) 0.003(5)
C9 0.041(7) 0.036(7) 0.031(6) 0.001(5) 0.005(6) 0.005(5)
C10 0.037(7) 0.038(7) 0.023(6) -0.004(5) 0.002(5) 0.003(5)
C11 0.044(7) 0.039(7) 0.038(7) 0.008(6) 0.004(6) -0.007(6)
C12 0.058(9) 0.046(8) 0.039(8) 0.009(6) 0.011(7) -0.007(7)
C13 0.046(8) 0.026(6) 0.046(8) 0.003(5) 0.009(7) 0.007(5)
C14 0.049(8) 0.049(8) 0.032(7) -0.001(6) 0.011(6) 0.010(6)
C15 0.032(7) 0.067(9) 0.025(6) -0.001(6) 0.010(5) -0.001(6)
C16 0.035(7) 0.047(8) 0.045(8) 0.017(6) 0.011(6) 0.009(6)
C17 0.057(9) 0.074(11) 0.041(8) 0.009(7) 0.029(7) 0.012(8)
C18 0.058(10) 0.079(12) 0.060(11) 0.027(9) 0.031(9) 0.013(8)
C19 0.072(11) 0.048(8) 0.056(10) 0.007(7) 0.031(9) 0.010(7)
C20 0.080(11) 0.031(7) 0.053(9) -0.006(6) 0.031(8) 0.010(7)
Br3 0.0425(8) 0.0622(9) 0.0417(8) 0.0045(7) 0.0042(6) -0.0049(6)
Br4 0.0537(8) 0.0448(8) 0.0532(8) -0.0040(6) 0.0258(7) -0.0027(6)
Co2 0.0402(10) 0.0408(9) 0.0343(9) 0.0008(7) 0.0115(8) -0.0022(8)
S9 0.045(2) 0.073(2) 0.0404(19) -0.0124(18) 0.0063(16) 0.0088(18)
S10 0.050(2) 0.061(2) 0.0352(18) -0.0005(16) 0.0082(16) 0.0126(17)
S11 0.048(2) 0.059(2) 0.0339(17) -0.0013(16) 0.0086(15) 0.0101(17)
S12 0.0403(19) 0.068(2) 0.0415(19) -0.0085(17) 0.0061(16) 0.0084(17)
S13 0.056(2) 0.051(2) 0.044(2) -0.0042(16) 0.0146(17) 0.0090(17)
S14 0.0437(19) 0.052(2) 0.0411(19) 0.0004(16) 0.0069(15) -0.0032(16)
S15 0.0466(19) 0.0418(18) 0.0342(17) 0.0051(14) 0.0122(15) 0.0058(15)
S16 0.0401(18) 0.0385(17) 0.0351(17) 0.0005(13) 0.0085(14) 0.0013(13)
N3 0.040(6) 0.037(6) 0.032(6) 0.000(5) 0.006(5) 0.002(5)
N4 0.057(7) 0.031(6) 0.039(6) -0.001(5) 0.016(6) 0.001(5)
C21 0.041(8) 0.055(8) 0.028(7) -0.001(6) 0.012(6) 0.003(6)
C22 0.051(8) 0.052(8) 0.046(8) -0.001(7) 0.011(7) 0.002(7)
C23 0.033(7) 0.053(8) 0.043(8) 0.005(6) 0.013(6) -0.002(6)
C24 0.059(9) 0.036(7) 0.043(8) -0.001(6) 0.015(7) -0.003(6)
C25 0.054(9) 0.092(12) 0.040(8) -0.008(8) 0.005(7) -0.009(9)
C26 0.051(8) 0.041(7) 0.018(6) 0.004(5) 0.005(5) 0.003(6)
C27 0.046(8) 0.036(7) 0.046(8) 0.010(6) 0.018(6) 0.002(6)
C28 0.038(7) 0.056(8) 0.035(7) -0.005(6) 0.004(6) -0.002(6)
C29 0.032(7) 0.061(9) 0.034(7) 0.010(6) 0.003(6) -0.004(6)
C30 0.048(8) 0.056(8) 0.024(6) -0.004(6) 0.009(6) 0.006(7)
C31 0.033(7) 0.056(9) 0.046(8) 0.000(7) -0.001(6) -0.011(6)
C32 0.058(10) 0.050(9) 0.048(9) -0.008(7) 0.014(7) -0.015(7)
C33 0.053(9) 0.051(8) 0.056(9) 0.010(7) 0.026(8) -0.002(7)
C34 0.034(7) 0.050(8) 0.037(7) -0.004(6) 0.015(6) 0.004(6)
C35 0.031(7) 0.045(7) 0.042(7) -0.010(6) 0.008(6) -0.008(6)
C36 0.055(9) 0.062(10) 0.065(10) -0.010(8) 0.030(8) -0.013(8)
C37 0.072(11) 0.059(10) 0.112(16) 0.002(10) 0.068(12) 0.001(9)
C38 0.16(2) 0.035(9) 0.18(3) -0.009(12) 0.14(2) -0.019(11)
C39 0.17(2) 0.036(9) 0.16(2) -0.005(11) 0.13(2) -0.012(11)
C40 0.082(12) 0.040(8) 0.069(11) -0.008(7) 0.038(9) -0.012(8)
Cl1 0.096(3) 0.064(3) 0.070(3) -0.004(2) 0.021(3) -0.014(2)
Cl2 0.076(3) 0.094(3) 0.084(3) -0.014(3) 0.019(3) -0.009(3)
C41 0.083(13) 0.060(10) 0.079(13) 0.010(9) -0.002(10) -0.034(9)
Cl3 0.177(8) 0.148(7) 0.194(10) -0.035(6) 0.082(8) -0.010(6)
Cl4 0.238(13) 0.299(15) 0.139(9) -0.042(9) 0.023(8) 0.094(12)
C42 0.18(3) 0.15(3) 0.24(4) 0.04(3) 0.12(3) 0.07(3)
Cl5 0.254(12) 0.202(10) 0.133(8) -0.007(7) 0.017(8) 0.075(9)
Cl6 0.188(9) 0.174(8) 0.156(8) -0.021(6) -0.018(7) 0.077(7)

loop_
_atom_type_symbol
_atom_type_description
_atom_type_scat_dispersion_real
_atom_type_scat_dispersion_imag
_atom_type_scat_source
C C 0.0033 0.0016 'International Tables Vol C Tables 4.2.6.8 and 6.1.1.4'
H H 0.0000 0.0000 'International Tables Vol C Tables 4.2.6.8 and 6.1.1.4'
Br Br -0.2901 2.4595 'International Tables Vol C Tables 4.2.6.8 and 6.1.1.4'
Cl Cl 0.1484 0.1585 'International Tables Vol C Tables 4.2.6.8 and 6.1.1.4'
Co Co 0.3494 0.9721 'International Tables Vol C Tables 4.2.6.8 and 6.1.1.4'
N N 0.0061 0.0033 'International Tables Vol C Tables 4.2.6.8 and 6.1.1.4'
S S 0.1246 0.1234 'International Tables Vol C Tables 4.2.6.8 and 6.1.1.4'

loop_
_geom_angle_atom_site_label_1
_geom_angle_atom_site_label_2
_geom_angle_atom_site_label_3
_geom_angle
_geom_angle_site_symmetry_1
_geom_angle_site_symmetry_3
_geom_angle_publ_flag
N2 Co1 N1 158.7(4) . . ?
N2 Co1 Br2 99.4(3) . . ?
N1 Co1 Br2 94.4(3) . . ?
N2 Co1 S8 79.3(3) . . ?
N1 Co1 S8 85.1(3) . . ?
Br2 Co1 S8 173.25(11) . . ?
N2 Co1 Br1 93.4(3) . . ?
N1 Co1 Br1 99.8(3) . . ?
Br2 Co1 Br1 101.28(7) . . ?
S8 Co1 Br1 85.43(9) . . ?
N2 Co1 S7 84.6(3) . . ?
N1 Co1 S7 79.6(3) . . ?
Br2 Co1 S7 88.42(9) . . ?
S8 Co1 S7 84.87(11) . . ?
Br1 Co1 S7 170.30(10) . . ?
C8 S1 C1 94.5(6) . . ?
C1 S2 C7 94.3(6) . . ?
C6 S3 C2 94.7(7) . . ?
C2 S4 C3 94.8(6) . . ?
C3 S5 C4 100.3(7) . . ?
C6 S6 C5 100.7(7) . . ?
C7 S7 C9 105.0(6) . . ?
C7 S7 Co1 100.3(4) . . ?
C9 S7 Co1 96.4(4) . . ?
C8 S8 C15 103.3(6) . . ?
C8 S8 Co1 102.1(4) . . ?
C15 S8 Co1 95.7(4) . . ?
C10 N1 C14 118.1(11) . . ?
C10 N1 Co1 121.7(8) . . ?
C14 N1 Co1 120.2(9) . . ?
C16 N2 C20 117.5(12) . . ?
C16 N2 Co1 121.3(8) . . ?
C20 N2 Co1 121.2(9) . . ?
C2 C1 S2 125.0(11) . . ?
C2 C1 S1 119.8(11) . . ?
S2 C1 S1 115.1(7) . . ?
C1 C2 S3 121.9(11) . . ?
C1 C2 S4 123.8(11) . . ?
S3 C2 S4 114.3(8) . . ?
C6 C3 S5 130.0(12) . . ?
C6 C3 S4 116.2(10) . . ?
S5 C3 S4 113.8(8) . . ?
C5 C4 S5 114.8(11) . . ?
C5 C4 H4A 108.6 . . ?
S5 C4 H4A 108.6 . . ?
C5 C4 H4B 108.6 . . ?
S5 C4 H4B 108.6 . . ?
H4A C4 H4B 107.5 . . ?
C4 C5 S6 113.6(11) . . ?
C4 C5 H5B 108.8 . . ?
S6 C5 H5B 108.8 . . ?
C4 C5 H5A 108.8 . . ?
S6 C5 H5A 108.8 . . ?
H5B C5 H5A 107.7 . . ?
C3 C6 S3 119.1(11) . . ?
C3 C6 S6 127.6(11) . . ?
S3 C6 S6 113.3(8) . . ?
C8 C7 S7 127.1(11) . . ?
C8 C7 S2 116.4(10) . . ?
S7 C7 S2 116.1(7) . . ?
C7 C8 S1 118.8(10) . . ?
C7 C8 S8 124.3(10) . . ?
S1 C8 S8 116.9(7) . . ?
C10 C9 S7 113.7(9) . . ?
C10 C9 H9B 108.8 . . ?
S7 C9 H9B 108.8 . . ?
C10 C9 H9A 108.8 . . ?
S7 C9 H9A 108.8 . . ?
H9B C9 H9A 107.7 . . ?
N1 C10 C11 122.0(11) . . ?
N1 C10 C9 121.1(11) . . ?
C11 C10 C9 116.8(12) . . ?
C12 C11 C10 118.1(13) . . ?
C12 C11 H11A 120.9 . . ?
C10 C11 H11A 120.9 . . ?
C13 C12 C11 120.3(13) . . ?
C13 C12 H12A 119.9 . . ?
C11 C12 H12A 119.9 . . ?
C12 C13 C14 118.4(12) . . ?
C12 C13 H13A 120.8 . . ?
C14 C13 H13A 120.8 . . ?
N1 C14 C13 123.0(13) . . ?
N1 C14 H14A 118.5 . . ?
C13 C14 H14A 118.5 . . ?
C16 C15 S8 112.3(9) . . ?
C16 C15 H15B 109.1 . . ?
S8 C15 H15B 109.1 . . ?
C16 C15 H15A 109.1 . . ?
S8 C15 H15A 109.1 . . ?
H15B C15 H15A 107.9 . . ?
N2 C16 C17 121.7(13) . . ?
N2 C16 C15 118.9(11) . . ?
C17 C16 C15 119.3(13) . . ?
C18 C17 C16 119.4(15) . . ?
C18 C17 H17A 120.3 . . ?
C16 C17 H17A 120.3 . . ?
C19 C18 C17 117.5(15) . . ?
C19 C18 H18A 121.2 . . ?
C17 C18 H18A 121.2 . . ?
C20 C19 C18 120.8(15) . . ?
C20 C19 H19A 119.6 . . ?
C18 C19 H19A 119.6 . . ?
N2 C20 C19 123.0(15) . . ?
N2 C20 H20A 118.5 . . ?
C19 C20 H20A 118.5 . . ?
N3 Co2 N4 160.1(4) . . ?
N3 Co2 Br3 100.3(3) . . ?
N4 Co2 Br3 93.3(3) . . ?
N3 Co2 Br4 89.8(3) . . ?
N4 Co2 Br4 102.3(3) . . ?
Br3 Co2 Br4 99.51(8) . . ?
N3 Co2 S16 87.1(3) . . ?
N4 Co2 S16 79.2(3) . . ?
Br3 Co2 S16 86.88(10) . . ?
Br4 Co2 S16 173.31(11) . . ?
N3 Co2 S15 79.5(3) . . ?
N4 Co2 S15 84.8(3) . . ?
Br3 Co2 S15 171.35(12) . . ?
Br4 Co2 S15 89.14(10) . . ?
S16 Co2 S15 84.47(12) . . ?
C28 S9 C21 95.0(6) . . ?
C27 S10 C21 94.7(6) . . ?
C26 S11 C22 95.2(7) . . ?
C23 S12 C22 94.8(7) . . ?
C23 S13 C24 97.0(6) . . ?
C26 S14 C25 102.0(7) . . ?
C27 S15 C29 103.5(7) . . ?
C27 S15 Co2 101.1(5) . . ?
C29 S15 Co2 96.4(4) . . ?
C28 S16 C35 102.5(7) . . ?
C28 S16 Co2 102.5(5) . . ?
C35 S16 Co2 97.1(4) . . ?
C34 N3 C30 119.0(11) . . ?
C34 N3 Co2 118.9(8) . . ?
C30 N3 Co2 121.6(9) . . ?
C36 N4 C40 119.4(13) . . ?
C36 N4 Co2 122.2(9) . . ?
C40 N4 Co2 118.2(10) . . ?
C22 C21 S9 123.5(11) . . ?
C22 C21 S10 123.1(11) . . ?
S9 C21 S10 113.2(7) . . ?
C21 C22 S11 125.4(12) . . ?
C21 C22 S12 121.3(11) . . ?
S11 C22 S12 113.3(8) . . ?
C26 C23 S12 117.8(11) . . ?
C26 C23 S13 121.6(10) . . ?
S12 C23 S13 119.5(8) . . ?
C25 C24 S13 112.5(10) . . ?
C25 C24 H24A 109.1 . . ?
S13 C24 H24A 109.1 . . ?
C25 C24 H24B 109.1 . . ?
S13 C24 H24B 109.1 . . ?
H24A C24 H24B 107.8 . . ?
C24 C25 S14 118.8(10) . . ?
C24 C25 H25B 107.6 . . ?
S14 C25 H25B 107.6 . . ?
C24 C25 H25A 107.6 . . ?
S14 C25 H25A 107.6 . . ?
H25B C25 H25A 107.0 . . ?
C23 C26 S14 125.4(10) . . ?
C23 C26 S11 117.3(10) . . ?
S14 C26 S11 117.3(8) . . ?
C28 C27 S15 127.0(11) . . ?
C28 C27 S10 115.9(10) . . ?
S15 C27 S10 116.6(8) . . ?
C27 C28 S9 119.0(10) . . ?
C27 C28 S16 123.6(11) . . ?
S9 C28 S16 117.1(8) . . ?
C30 C29 S15 115.2(9) . . ?
C30 C29 H29B 108.5 . . ?
S15 C29 H29B 108.5 . . ?
C30 C29 H29A 108.5 . . ?
S15 C29 H29A 108.5 . . ?
H29B C29 H29A 107.5 . . ?
N3 C30 C31 119.5(12) . . ?
N3 C30 C29 119.3(12) . . ?
C31 C30 C29 121.2(12) . . ?
C32 C31 C30 120.7(12) . . ?
C32 C31 H31A 119.6 . . ?
C30 C31 H31A 119.6 . . ?
C31 C32 C33 120.6(14) . . ?
C31 C32 H32A 119.7 . . ?
C33 C32 H32A 119.7 . . ?
C32 C33 C34 118.4(14) . . ?
C32 C33 H33A 120.8 . . ?
C34 C33 H33A 120.8 . . ?
N3 C34 C33 121.6(12) . . ?
N3 C34 H34A 119.2 . . ?
C33 C34 H34A 119.2 . . ?
C36 C35 S16 115.0(10) . . ?
C36 C35 H35B 108.5 . . ?
S16 C35 H35B 108.5 . . ?
C36 C35 H35A 108.5 . . ?
S16 C35 H35A 108.5 . . ?
H35B C35 H35A 107.5 . . ?
N4 C36 C37 120.2(14) . . ?
N4 C36 C35 120.3(13) . . ?
C37 C36 C35 119.4(14) . . ?
C38 C37 C36 120.0(17) . . ?
C38 C37 H37A 120.0 . . ?
C36 C37 H37A 120.0 . . ?
C39 C38 C37 118.8(17) . . ?
C39 C38 H38A 120.6 . . ?
C37 C38 H38A 120.6 . . ?
C38 C39 C40 120.5(17) . . ?
C38 C39 H39A 119.8 . . ?
C40 C39 H39A 119.8 . . ?
N4 C40 C39 120.7(17) . . ?
N4 C40 H40A 119.7 . . ?
C39 C40 H40A 119.7 . . ?
Cl1 C41 Cl2 108.1(10) . . ?
Cl1 C41 H41A 110.1 . . ?
Cl2 C41 H41A 110.1 . . ?
Cl1 C41 H41B 110.1 . . ?
Cl2 C41 H41B 110.1 . . ?
H41A C41 H41B 108.4 . . ?
Cl3 C42 Cl4 105(2) . . ?
Cl3 C42 H42A 110.8 . . ?
Cl4 C42 H42A 110.8 . . ?
Cl3 C42 H42B 110.8 . . ?
Cl4 C42 H42B 110.8 . . ?
H42A C42 H42B 108.9 . . ?
C43A Cl5 C43 25(3) . . ?
C43A Cl6 C43 25(3) . . ?
Cl5 C43 Cl6 101.1(14) . . ?
Cl5 C43 H43A 111.5 . . ?
Cl6 C43 H43A 111.5 . . ?
Cl5 C43 H43B 111.5 . . ?
Cl6 C43 H43B 111.5 . . ?
H43A C43 H43B 109.4 . . ?
Cl6 C43A Cl5 104.8(15) . . ?
Cl6 C43A H43A 110.8 . . ?
Cl5 C43A H43A 110.8 . . ?
Cl6 C43A H43B 110.8 . . ?
Cl5 C43A H43B 110.8 . . ?
H43A C43A H43B 108.9 . . ?

loop_
_geom_bond_atom_site_label_1
_geom_bond_atom_site_label_2
_geom_bond_distance
_geom_bond_site_symmetry_2
_geom_bond_publ_flag
Br1 Co1 2.524(2) . ?
Br2 Co1 2.489(2) . ?
Co1 N2 2.171(10) . ?
Co1 N1 2.172(10) . ?
Co1 S8 2.509(3) . ?
Co1 S7 2.537(4) . ?
S1 C8 1.729(13) . ?
S1 C1 1.772(14) . ?
S2 C1 1.737(14) . ?
S2 C7 1.783(13) . ?
S3 C6 1.735(15) . ?
S3 C2 1.756(15) . ?
S4 C2 1.758(14) . ?
S4 C3 1.764(15) . ?
S5 C3 1.758(13) . ?
S5 C4 1.818(15) . ?
S6 C6 1.773(15) . ?
S6 C5 1.782(18) . ?
S7 C7 1.766(13) . ?
S7 C9 1.835(13) . ?
S8 C8 1.756(13) . ?
S8 C15 1.818(13) . ?
N1 C10 1.326(16) . ?
N1 C14 1.339(16) . ?
N2 C16 1.335(17) . ?
N2 C20 1.342(16) . ?
C1 C2 1.350(19) . ?
C3 C6 1.33(2) . ?
C4 C5 1.52(2) . ?
C4 H4A 0.9900 . ?
C4 H4B 0.9900 . ?
C5 H5B 0.9900 . ?
C5 H5A 0.9900 . ?
C7 C8 1.331(18) . ?
C9 C10 1.500(17) . ?
C9 H9B 0.9900 . ?
C9 H9A 0.9900 . ?
C10 C11 1.396(18) . ?
C11 C12 1.392(19) . ?
C11 H11A 0.9500 . ?
C12 C13 1.33(2) . ?
C12 H12A 0.9500 . ?
C13 C14 1.392(19) . ?
C13 H13A 0.9500 . ?
C14 H14A 0.9500 . ?
C15 C16 1.520(19) . ?
C15 H15B 0.9900 . ?
C15 H15A 0.9900 . ?
C16 C17 1.402(19) . ?
C17 C18 1.38(2) . ?
C17 H17A 0.9500 . ?
C18 C19 1.36(2) . ?
C18 H18A 0.9500 . ?
C19 C20 1.35(2) . ?
C19 H19A 0.9500 . ?
C20 H20A 0.9500 . ?
Br3 Co2 2.508(2) . ?
Br4 Co2 2.510(2) . ?
Co2 N3 2.125(11) . ?
Co2 N4 2.139(11) . ?
Co2 S16 2.514(4) . ?
Co2 S15 2.527(4) . ?
S9 C28 1.735(14) . ?
S9 C21 1.759(13) . ?
S10 C27 1.772(14) . ?
S10 C21 1.783(14) . ?
S11 C26 1.758(13) . ?
S11 C22 1.759(15) . ?
S12 C23 1.745(14) . ?
S12 C22 1.789(15) . ?
S13 C23 1.746(14) . ?
S13 C24 1.795(14) . ?
S14 C26 1.742(12) . ?
S14 C25 1.817(17) . ?
S15 C27 1.746(14) . ?
S15 C29 1.794(13) . ?
S16 C28 1.765(13) . ?
S16 C35 1.795(13) . ?
N3 C34 1.355(16) . ?
N3 C30 1.371(16) . ?
N4 C36 1.327(19) . ?
N4 C40 1.361(18) . ?
C21 C22 1.300(19) . ?
C23 C26 1.341(18) . ?
C24 C25 1.53(2) . ?
C24 H24A 0.9900 . ?
C24 H24B 0.9900 . ?
C25 H25B 0.9900 . ?
C25 H25A 0.9900 . ?
C27 C28 1.340(19) . ?
C29 C30 1.491(19) . ?
C29 H29B 0.9900 . ?
C29 H29A 0.9900 . ?
C30 C31 1.402(19) . ?
C31 C32 1.34(2) . ?
C31 H31A 0.9500 . ?
C32 C33 1.37(2) . ?
C32 H32A 0.9500 . ?
C33 C34 1.403(19) . ?
C33 H33A 0.9500 . ?
C34 H34A 0.9500 . ?
C35 C36 1.49(2) . ?
C35 H35B 0.9900 . ?
C35 H35A 0.9900 . ?
C36 C37 1.41(2) . ?
C37 C38 1.36(2) . ?
C37 H37A 0.9500 . ?
C38 C39 1.35(3) . ?
C38 H38A 0.9500 . ?
C39 C40 1.37(2) . ?
C39 H39A 0.9500 . ?
C40 H40A 0.9500 . ?
Cl1 C41 1.782(17) . ?
Cl2 C41 1.800(18) . ?
C41 H41A 0.9900 . ?
C41 H41B 0.9900 . ?
Cl3 C42 1.80(4) . ?
Cl4 C42 1.82(4) . ?
C42 H42A 0.9900 . ?
C42 H42B 0.9900 . ?
Cl5 C43A 1.78(2) . ?
Cl5 C43 1.819(19) . ?
Cl6 C43A 1.773(19) . ?
Cl6 C43 1.83(2) . ?
C43 H43A 0.9900 . ?
C43 H43B 0.9900 . ?
C43A H43A 0.9900 . ?
C43A H43B 0.9900 . ?

loop_
_geom_torsion_atom_site_label_1
_geom_torsion_atom_site_label_2
_geom_torsion_atom_site_label_3
_geom_torsion_atom_site_label_4
_geom_torsion
_geom_torsion_site_symmetry_1
_geom_torsion_site_symmetry_2
_geom_torsion_site_symmetry_3
_geom_torsion_site_symmetry_4
_geom_torsion_publ_flag
N2 Co1 S7 C7 -78.7(5) . . . . ?
N1 Co1 S7 C7 86.9(5) . . . . ?
Br2 Co1 S7 C7 -178.3(4) . . . . ?
S8 Co1 S7 C7 1.0(4) . . . . ?
Br1 Co1 S7 C7 -0.3(8) . . . . ?
N2 Co1 S7 C9 174.8(5) . . . . ?
N1 Co1 S7 C9 -19.6(5) . . . . ?
Br2 Co1 S7 C9 75.2(4) . . . . ?
S8 Co1 S7 C9 -105.6(4) . . . . ?
Br1 Co1 S7 C9 -106.8(7) . . . . ?
N2 Co1 S8 C8 79.7(5) . . . . ?
N1 Co1 S8 C8 -85.7(5) . . . . ?
Br2 Co1 S8 C8 0.5(11) . . . . ?
Br1 Co1 S8 C8 174.1(4) . . . . ?
S7 Co1 S8 C8 -5.7(5) . . . . ?
N2 Co1 S8 C15 -25.2(5) . . . . ?
N1 Co1 S8 C15 169.3(5) . . . . ?
Br2 Co1 S8 C15 -104.5(10) . . . . ?
Br1 Co1 S8 C15 69.1(4) . . . . ?
S7 Co1 S8 C15 -110.7(5) . . . . ?
N2 Co1 N1 C10 56.1(15) . . . . ?
Br2 Co1 N1 C10 -74.3(9) . . . . ?
S8 Co1 N1 C10 98.9(9) . . . . ?
Br1 Co1 N1 C10 -176.6(9) . . . . ?
S7 Co1 N1 C10 13.2(9) . . . . ?
N2 Co1 N1 C14 -125.5(12) . . . . ?
Br2 Co1 N1 C14 104.0(9) . . . . ?
S8 Co1 N1 C14 -82.7(9) . . . . ?
Br1 Co1 N1 C14 1.8(9) . . . . ?
S7 Co1 N1 C14 -168.4(9) . . . . ?
N1 Co1 N2 C16 59.8(16) . . . . ?
Br2 Co1 N2 C16 -170.5(9) . . . . ?
S8 Co1 N2 C16 16.2(9) . . . . ?
Br1 Co1 N2 C16 -68.5(10) . . . . ?
S7 Co1 N2 C16 102.0(10) . . . . ?
N1 Co1 N2 C20 -117.5(13) . . . . ?
Br2 Co1 N2 C20 12.2(11) . . . . ?
S8 Co1 N2 C20 -161.1(11) . . . . ?
Br1 Co1 N2 C20 114.2(10) . . . . ?
S7 Co1 N2 C20 -75.3(10) . . . . ?
C7 S2 C1 C2 175.0(13) . . . . ?
C7 S2 C1 S1 -9.0(9) . . . . ?
C8 S1 C1 C2 -176.3(13) . . . . ?
C8 S1 C1 S2 7.4(9) . . . . ?
S2 C1 C2 S3 0(2) . . . . ?
S1 C1 C2 S3 -176.4(8) . . . . ?
S2 C1 C2 S4 178.7(8) . . . . ?
S1 C1 C2 S4 2.8(19) . . . . ?
C6 S3 C2 C1 -172.4(13) . . . . ?
C6 S3 C2 S4 8.3(10) . . . . ?
C3 S4 C2 C1 171.3(14) . . . . ?
C3 S4 C2 S3 -9.4(10) . . . . ?
C4 S5 C3 C6 13.6(17) . . . . ?
C4 S5 C3 S4 -165.6(9) . . . . ?
C2 S4 C3 C6 7.3(13) . . . . ?
C2 S4 C3 S5 -173.3(9) . . . . ?
C3 S5 C4 C5 -45.1(13) . . . . ?
S5 C4 C5 S6 70.3(15) . . . . ?
C6 S6 C5 C4 -51.1(13) . . . . ?
S5 C3 C6 S3 178.1(9) . . . . ?
S4 C3 C6 S3 -2.7(17) . . . . ?
S5 C3 C6 S6 -6(2) . . . . ?
S4 C3 C6 S6 173.7(9) . . . . ?
C2 S3 C6 C3 -3.4(14) . . . . ?
C2 S3 C6 S6 179.7(8) . . . . ?
C5 S6 C6 C3 20.1(16) . . . . ?
C5 S6 C6 S3 -163.4(9) . . . . ?
C9 S7 C7 C8 106.3(12) . . . . ?
Co1 S7 C7 C8 6.8(12) . . . . ?
C9 S7 C7 S2 -81.0(8) . . . . ?
Co1 S7 C7 S2 179.4(6) . . . . ?
C1 S2 C7 C8 7.9(11) . . . . ?
C1 S2 C7 S7 -165.5(8) . . . . ?
S7 C7 C8 S1 168.4(7) . . . . ?
S2 C7 C8 S1 -4.2(15) . . . . ?
S7 C7 C8 S8 -14.5(18) . . . . ?
S2 C7 C8 S8 172.8(7) . . . . ?
C1 S1 C8 C7 -1.8(12) . . . . ?
C1 S1 C8 S8 -179.1(8) . . . . ?
C15 S8 C8 C7 111.4(12) . . . . ?
Co1 S8 C8 C7 12.6(12) . . . . ?
C15 S8 C8 S1 -71.5(9) . . . . ?
Co1 S8 C8 S1 -170.3(6) . . . . ?
C7 S7 C9 C10 -74.8(10) . . . . ?
Co1 S7 C9 C10 27.7(9) . . . . ?
C14 N1 C10 C11 1.8(17) . . . . ?
Co1 N1 C10 C11 -179.8(9) . . . . ?
C14 N1 C10 C9 -176.2(11) . . . . ?
Co1 N1 C10 C9 2.2(15) . . . . ?
S7 C9 C10 N1 -23.8(15) . . . . ?
S7 C9 C10 C11 158.1(9) . . . . ?
N1 C10 C11 C12 -1.6(18) . . . . ?
C9 C10 C11 C12 176.4(11) . . . . ?
C10 C11 C12 C13 1(2) . . . . ?
C11 C12 C13 C14 -1(2) . . . . ?
C10 N1 C14 C13 -1.5(19) . . . . ?
Co1 N1 C14 C13 -179.9(10) . . . . ?
C12 C13 C14 N1 1(2) . . . . ?
C8 S8 C15 C16 -68.1(10) . . . . ?
Co1 S8 C15 C16 35.8(9) . . . . ?
C20 N2 C16 C17 -3.4(19) . . . . ?
Co1 N2 C16 C17 179.1(10) . . . . ?
C20 N2 C16 C15 -178.9(12) . . . . ?
Co1 N2 C16 C15 3.7(16) . . . . ?
S8 C15 C16 N2 -30.9(15) . . . . ?
S8 C15 C16 C17 153.6(11) . . . . ?
N2 C16 C17 C18 3(2) . . . . ?
C15 C16 C17 C18 178.2(13) . . . . ?
C16 C17 C18 C19 -1(2) . . . . ?
C17 C18 C19 C20 -1(2) . . . . ?
C16 N2 C20 C19 2(2) . . . . ?
Co1 N2 C20 C19 179.5(12) . . . . ?
C18 C19 C20 N2 0(3) . . . . ?
N3 Co2 S15 C27 -83.5(5) . . . . ?
N4 Co2 S15 C27 84.1(5) . . . . ?
Br3 Co2 S15 C27 6.4(10) . . . . ?
Br4 Co2 S15 C27 -173.5(5) . . . . ?
S16 Co2 S15 C27 4.5(5) . . . . ?
N3 Co2 S15 C29 21.6(6) . . . . ?
N4 Co2 S15 C29 -170.7(6) . . . . ?
Br3 Co2 S15 C29 111.5(9) . . . . ?
Br4 Co2 S15 C29 -68.3(5) . . . . ?
S16 Co2 S15 C29 109.7(5) . . . . ?
N3 Co2 S16 C28 80.0(6) . . . . ?
N4 Co2 S16 C28 -85.5(6) . . . . ?
Br3 Co2 S16 C28 -179.5(5) . . . . ?
Br4 Co2 S16 C28 17.7(12) . . . . ?
S15 Co2 S16 C28 0.3(5) . . . . ?
N3 Co2 S16 C35 -175.5(5) . . . . ?
N4 Co2 S16 C35 19.0(5) . . . . ?
Br3 Co2 S16 C35 -75.0(5) . . . . ?
Br4 Co2 S16 C35 122.2(10) . . . . ?
S15 Co2 S16 C35 104.8(5) . . . . ?
N4 Co2 N3 C34 130.9(12) . . . . ?
Br3 Co2 N3 C34 -1.6(9) . . . . ?
Br4 Co2 N3 C34 -101.2(9) . . . . ?
S16 Co2 N3 C34 84.7(9) . . . . ?
S15 Co2 N3 C34 169.6(9) . . . . ?
N4 Co2 N3 C30 -56.9(17) . . . . ?
Br3 Co2 N3 C30 170.6(9) . . . . ?
Br4 Co2 N3 C30 71.0(10) . . . . ?
S16 Co2 N3 C30 -103.1(10) . . . . ?
S15 Co2 N3 C30 -18.2(9) . . . . ?
N3 Co2 N4 C36 -63.9(18) . . . . ?
Br3 Co2 N4 C36 69.4(12) . . . . ?
Br4 Co2 N4 C36 169.9(11) . . . . ?
S16 Co2 N4 C36 -16.7(11) . . . . ?
S15 Co2 N4 C36 -102.1(12) . . . . ?
N3 Co2 N4 C40 120.4(14) . . . . ?
Br3 Co2 N4 C40 -106.2(11) . . . . ?
Br4 Co2 N4 C40 -5.7(12) . . . . ?
S16 Co2 N4 C40 167.6(12) . . . . ?
S15 Co2 N4 C40 82.3(11) . . . . ?
C28 S9 C21 C22 -169.9(14) . . . . ?
C28 S9 C21 S10 14.2(9) . . . . ?
C27 S10 C21 C22 170.3(13) . . . . ?
C27 S10 C21 S9 -13.7(9) . . . . ?
S9 C21 C22 S11 -178.5(8) . . . . ?
S10 C21 C22 S11 -3(2) . . . . ?
S9 C21 C22 S12 -2(2) . . . . ?
S10 C21 C22 S12 173.4(8) . . . . ?
C26 S11 C22 C21 -171.5(14) . . . . ?
C26 S11 C22 S12 11.9(9) . . . . ?
C23 S12 C22 C21 170.9(13) . . . . ?
C23 S12 C22 S11 -12.3(9) . . . . ?
C22 S12 C23 C26 8.2(12) . . . . ?
C22 S12 C23 S13 177.0(9) . . . . ?
C24 S13 C23 C26 45.3(13) . . . . ?
C24 S13 C23 S12 -123.1(9) . . . . ?
C23 S13 C24 C25 -66.6(11) . . . . ?
S13 C24 C25 S14 38.8(16) . . . . ?
C26 S14 C25 C24 13.1(15) . . . . ?
S12 C23 C26 S14 175.9(7) . . . . ?
S13 C23 C26 S14 7.3(18) . . . . ?
S12 C23 C26 S11 -1.1(15) . . . . ?
S13 C23 C26 S11 -169.6(7) . . . . ?
C25 S14 C26 C23 -40.2(14) . . . . ?
C25 S14 C26 S11 136.8(9) . . . . ?
C22 S11 C26 C23 -6.8(12) . . . . ?
C22 S11 C26 S14 176.0(8) . . . . ?
C29 S15 C27 C28 -111.5(13) . . . . ?
Co2 S15 C27 C28 -12.0(13) . . . . ?
C29 S15 C27 S10 76.4(8) . . . . ?
Co2 S15 C27 S10 175.8(6) . . . . ?
C21 S10 C27 C28 7.7(12) . . . . ?
C21 S10 C27 S15 -179.2(8) . . . . ?
S15 C27 C28 S9 -171.0(8) . . . . ?
S10 C27 C28 S9 1.2(16) . . . . ?
S15 C27 C28 S16 14.7(19) . . . . ?
S10 C27 C28 S16 -173.1(8) . . . . ?
C21 S9 C28 C27 -9.5(13) . . . . ?
C21 S9 C28 S16 165.1(8) . . . . ?
C35 S16 C28 C27 -107.9(13) . . . . ?
Co2 S16 C28 C27 -7.6(13) . . . . ?
C35 S16 C28 S9 77.7(9) . . . . ?
Co2 S16 C28 S9 178.0(7) . . . . ?
C27 S15 C29 C30 75.8(11) . . . . ?
Co2 S15 C29 C30 -27.3(11) . . . . ?
C34 N3 C30 C31 -2.0(19) . . . . ?
Co2 N3 C30 C31 -174.2(10) . . . . ?
C34 N3 C30 C29 177.4(11) . . . . ?
Co2 N3 C30 C29 5.3(16) . . . . ?
S15 C29 C30 N3 19.0(17) . . . . ?
S15 C29 C30 C31 -161.5(11) . . . . ?
N3 C30 C31 C32 3(2) . . . . ?
C29 C30 C31 C32 -176.8(14) . . . . ?
C30 C31 C32 C33 -1(2) . . . . ?
C31 C32 C33 C34 -2(2) . . . . ?
C30 N3 C34 C33 -0.4(18) . . . . ?
Co2 N3 C34 C33 172.0(10) . . . . ?
C32 C33 C34 N3 2(2) . . . . ?
C28 S16 C35 C36 80.8(12) . . . . ?
Co2 S16 C35 C36 -23.7(11) . . . . ?
C40 N4 C36 C37 -1(2) . . . . ?
Co2 N4 C36 C37 -176.7(13) . . . . ?
C40 N4 C36 C35 -178.7(14) . . . . ?
Co2 N4 C36 C35 6(2) . . . . ?
S16 C35 C36 N4 15.9(19) . . . . ?
S16 C35 C36 C37 -161.8(14) . . . . ?
N4 C36 C37 C38 5(3) . . . . ?
C35 C36 C37 C38 -177(2) . . . . ?
C36 C37 C38 C39 -2(4) . . . . ?
C37 C38 C39 C40 -4(4) . . . . ?
C36 N4 C40 C39 -5(3) . . . . ?
Co2 N4 C40 C39 170.8(17) . . . . ?
C38 C39 C40 N4 7(4) . . . . ?
C43A Cl5 C43 Cl6 69(2) . . . . ?
C43A Cl6 C43 Cl5 -70(2) . . . . ?
C43 Cl6 C43A Cl5 78(3) . . . . ?
C43 Cl5 C43A Cl6 -79(3) . . . . ?
